data_7106395
loop_
_publ_author_name
'Zachariah Heiden'
'Douglas Stephan'

_publ_section_title
;
 Metal-Free Diastereoselective Catalytic Hydrogenations of Imines Using
 B(C6F5)3+
;
_journal_name_full Chem.Commun.
_journal_page_first 5729
_journal_paper_doi 10.1039/c1cc10438a
_journal_volume 47
_journal_year 2011
_chemical_absolute_configuration rm
_chemical_formula_moiety 'C35 H27 B F15 N'
_chemical_formula_sum 'C35 H27 B F15 N'
_chemical_formula_weight 757.39
_chemical_name_systematic
;
?
;
_space_group_IT_number 4
_symmetry_cell_setting monoclinic
_symmetry_space_group_name_Hall 'P 2yb'
_symmetry_space_group_name_H-M 'P 1 21 1'
_atom_sites_solution_hydrogens geom
_atom_sites_solution_primary direct
_atom_sites_solution_secondary difmap
_audit_creation_method SHELXL-97
_cell_angle_alpha 90.00
_cell_angle_beta 115.315(2)
_cell_angle_gamma 90.00
_cell_formula_units_Z 4
_cell_length_a 18.0599(8)
_cell_length_b 10.8893(5)
_cell_length_c 18.3548(8)
_cell_measurement_reflns_used 9875
_cell_measurement_temperature 150(2)
_cell_measurement_theta_max 32.12
_cell_measurement_theta_min 2.29
_cell_volume 3263.0(3)
_computing_cell_refinement 'Bruker SMART'
_computing_data_collection 'Bruker SMART'
_computing_data_reduction 'Bruker SAINT'
_computing_molecular_graphics 'Bruker SHELXTL'
_computing_publication_material 'Bruker SHELXTL'
_computing_structure_refinement 'Bruker SHELXTL'
_computing_structure_solution 'Bruker SHELXTL'
_diffrn_ambient_temperature 150(2)
_diffrn_measured_fraction_theta_full 0.973
_diffrn_measured_fraction_theta_max 0.973
_diffrn_measurement_device_type 'CCD area detector'
_diffrn_measurement_method 'phi and omega scans'
_diffrn_radiation_monochromator graphite
_diffrn_radiation_source 'fine-focus sealed tube'
_diffrn_radiation_type MoK\a
_diffrn_radiation_wavelength 0.71073
_diffrn_reflns_av_R_equivalents 0.0310
_diffrn_reflns_av_sigmaI/netI 0.0560
_diffrn_reflns_limit_h_max 29
_diffrn_reflns_limit_h_min -30
_diffrn_reflns_limit_k_max 18
_diffrn_reflns_limit_k_min -16
_diffrn_reflns_limit_l_max 30
_diffrn_reflns_limit_l_min -30
_diffrn_reflns_number 62851
_diffrn_reflns_theta_full 36.41
_diffrn_reflns_theta_max 36.41
_diffrn_reflns_theta_min 1.23
_exptl_absorpt_coefficient_mu 0.149
_exptl_absorpt_correction_type none
_exptl_crystal_colour colourless
_exptl_crystal_density_diffrn 1.542
_exptl_crystal_density_method 'not measured'
_exptl_crystal_description block
_exptl_crystal_F_000 1536
_exptl_crystal_size_max 0.40
_exptl_crystal_size_mid 0.30
_exptl_crystal_size_min 0.30
_refine_diff_density_max 1.052
_refine_diff_density_min -0.476
_refine_diff_density_rms 0.061
_refine_ls_abs_structure_details 'Flack H D (1983), Acta Cryst. A39, 876-881'
_refine_ls_abs_structure_Flack -0.1(4)
_refine_ls_extinction_method none
_refine_ls_goodness_of_fit_ref 1.027
_refine_ls_hydrogen_treatment mixed
_refine_ls_matrix_type full
_refine_ls_number_parameters 951
_refine_ls_number_reflns 29412
_refine_ls_number_restraints 1
_refine_ls_restrained_S_all 1.027
_refine_ls_R_factor_all 0.1273
_refine_ls_R_factor_gt 0.0636
_refine_ls_shift/su_max 0.108
_refine_ls_shift/su_mean 0.004
_refine_ls_structure_factor_coef Fsqd
_refine_ls_weighting_details 'calc w=1/[\s^2^(Fo^2^)+(0.0791P)^2^+0.5712P] where P=(Fo^2^+2Fc^2^)/3'
_refine_ls_weighting_scheme calc
_refine_ls_wR_factor_gt 0.1527
_refine_ls_wR_factor_ref 0.1846
_reflns_number_gt 16105
_reflns_number_total 29412
_reflns_threshold_expression >2sigma(I)
_cod_data_source_file c1cc10438a.txt
_cod_data_source_block zmh031_4
_cod_original_sg_symbol_H-M P2(1)
_cod_database_code 7106395

loop_
_symmetry_equiv_pos_as_xyz
'x, y, z'
'-x, y+1/2, -z'

loop_
_atom_site_label
_atom_site_type_symbol
_atom_site_fract_x
_atom_site_fract_y
_atom_site_fract_z
_atom_site_U_iso_or_equiv
_atom_site_adp_type
_atom_site_occupancy
_atom_site_symmetry_multiplicity
_atom_site_calc_flag
_atom_site_refinement_flags
_atom_site_disorder_assembly
_atom_site_disorder_group
F1 F 0.57238(9) 0.78073(16) 0.74816(9) 0.0416(4) Uani 1 1 d . . .
F2 F 0.69326(11) 0.69555(17) 0.71652(11) 0.0515(4) Uani 1 1 d . . .
F3 F 0.80469(10) 0.85341(19) 0.70380(11) 0.0543(5) Uani 1 1 d . . .
F4 F 0.79025(10) 1.09964(19) 0.72496(12) 0.0567(5) Uani 1 1 d . . .
F5 F 0.67302(9) 1.18462(16) 0.76019(10) 0.0423(4) Uani 1 1 d . . .
F6 F 0.66184(10) 1.13038(17) 0.93229(9) 0.0521(4) Uani 1 1 d . . .
F7 F 0.69476(15) 1.0512(2) 1.07968(10) 0.0835(7) Uani 1 1 d . . .
F8 F 0.61566(16) 0.8499(2) 1.10085(11) 0.0855(8) Uani 1 1 d . . .
F9 F 0.50363(12) 0.7304(2) 0.97003(12) 0.0659(6) Uani 1 1 d . . .
F10 F 0.46574(9) 0.81281(16) 0.82187(9) 0.0450(4) Uani 1 1 d . . .
F11 F 0.40672(8) 1.12694(15) 0.80158(8) 0.0357(3) Uani 1 1 d . . .
F12 F 0.24779(8) 1.09862(15) 0.70476(9) 0.0407(4) Uani 1 1 d . . .
F13 F 0.19983(8) 0.96623(16) 0.56566(9) 0.0439(4) Uani 1 1 d . . .
F14 F 0.31519(9) 0.87592(17) 0.52179(8) 0.0450(4) Uani 1 1 d . . .
F15 F 0.47348(8) 0.91461(16) 0.61286(8) 0.0395(4) Uani 1 1 d . . .
F16 F 1.03457(10) 0.23854(17) 0.17188(10) 0.0493(4) Uani 1 1 d . . .
F17 F 0.99767(14) 0.3187(2) 0.02396(12) 0.0719(6) Uani 1 1 d . . .
F18 F 0.88371(16) 0.1991(3) -0.10676(11) 0.0872(8) Uani 1 1 d . . .
F19 F 0.80652(15) -0.0033(2) -0.08450(10) 0.0814(7) Uani 1 1 d . . .
F20 F 0.83947(11) -0.08060(18) 0.06340(10) 0.0552(5) Uani 1 1 d . . .
F21 F 0.83297(9) -0.13132(15) 0.24486(9) 0.0405(3) Uani 1 1 d . . .
F22 F 0.71633(10) -0.04437(17) 0.28162(11) 0.0501(4) Uani 1 1 d . . .
F23 F 0.69969(11) 0.20309(18) 0.29693(11) 0.0544(5) Uani 1 1 d . . .
F24 F 0.80523(11) 0.36066(15) 0.27471(10) 0.0490(4) Uani 1 1 d . . .
F25 F 0.92410(9) 0.27489(15) 0.23773(9) 0.0390(3) Uani 1 1 d . . .
F26 F 1.02686(8) 0.15662(16) 0.37717(8) 0.0418(4) Uani 1 1 d . . .
F27 F 1.18470(9) 0.19052(17) 0.46933(9) 0.0467(4) Uani 1 1 d . . .
F28 F 1.30062(8) 0.08727(18) 0.43066(10) 0.0498(4) Uani 1 1 d . . .
F29 F 1.25316(10) -0.05763(19) 0.29733(11) 0.0537(5) Uani 1 1 d . . .
F30 F 1.09405(9) -0.08535(16) 0.19929(9) 0.0444(4) Uani 1 1 d . . .
N1 N 0.09841(11) 0.1073(2) 0.74408(11) 0.0330(4) Uani 1 1 d . . .
H1A H 0.1374 0.1385 0.7294 0.040 Uiso 1 1 calc R . .
H1B H 0.0938 0.0245 0.7331 0.040 Uiso 1 1 calc R . .
N2 N 0.42421(19) 0.8818(3) 0.24765(15) 0.0695(9) Uani 1 1 d . . .
H2A H 0.3805 0.8582 0.2576 0.083 Uiso 1 1 calc R . .
H2B H 0.4576 0.8144 0.2565 0.083 Uiso 1 1 calc R . .
C1 C 0.01711(12) 0.1689(2) 0.69470(12) 0.0338(5) Uani 1 1 d . . .
H1 H 0.0189 0.2540 0.7157 0.041 Uiso 1 1 calc R . .
C2 C -0.00700(13) 0.1763(2) 0.60397(13) 0.0332(4) Uani 1 1 d . . .
C3 C -0.0727(2) 0.2783(3) 0.5758(2) 0.0674(10) Uani 1 1 d . . .
H3A H -0.0538 0.3513 0.6111 0.081 Uiso 1 1 calc R . .
H3B H -0.0864 0.3031 0.5196 0.081 Uiso 1 1 calc R . .
C4 C -0.1457(2) 0.2193(4) 0.5821(2) 0.0743(12) Uani 1 1 d . . .
H4A H -0.1935 0.2162 0.5289 0.089 Uiso 1 1 calc R . .
H4B H -0.1612 0.2650 0.6203 0.089 Uiso 1 1 calc R . .
C5 C -0.11579(16) 0.0902(4) 0.61337(16) 0.0554(8) Uani 1 1 d . . .
H5 H -0.1606 0.0292 0.6029 0.066 Uiso 1 1 calc R . .
C6 C -0.05332(15) 0.0988(4) 0.70195(15) 0.0557(9) Uani 1 1 d . . .
H6A H -0.0356 0.0164 0.7259 0.067 Uiso 1 1 calc R . .
H6B H -0.0757 0.1450 0.7345 0.067 Uiso 1 1 calc R . .
C7 C 0.06235(18) 0.1989(4) 0.58044(16) 0.0577(9) Uani 1 1 d . . .
H7A H 0.0935 0.2712 0.6091 0.087 Uiso 1 1 calc R . .
H7B H 0.0400 0.2131 0.5222 0.087 Uiso 1 1 calc R . .
H7C H 0.0985 0.1271 0.5947 0.087 Uiso 1 1 calc R . .
C8 C -0.06024(14) 0.0614(2) 0.56962(13) 0.0351(5) Uani 1 1 d . . .
C9 C -0.1069(2) 0.0621(4) 0.47699(15) 0.0590(8) Uani 1 1 d . . .
H9A H -0.1353 0.1408 0.4592 0.089 Uiso 1 1 calc R . .
H9B H -0.1470 -0.0048 0.4597 0.089 Uiso 1 1 calc R . .
H9C H -0.0681 0.0509 0.4532 0.089 Uiso 1 1 calc R . .
C10 C -0.0139(3) -0.0599(3) 0.5935(2) 0.0811(13) Uani 1 1 d . . .
H10A H 0.0337 -0.0570 0.5809 0.122 Uiso 1 1 calc R . .
H10B H -0.0501 -0.1272 0.5634 0.122 Uiso 1 1 calc R . .
H10C H 0.0046 -0.0735 0.6514 0.122 Uiso 1 1 calc R . .
C11 C 0.12650(15) 0.1267(3) 0.83532(14) 0.0400(5) Uani 1 1 d . . .
H11A H 0.1432 0.2131 0.8500 0.048 Uiso 1 1 calc R . .
H11B H 0.0813 0.1075 0.8503 0.048 Uiso 1 1 calc R . .
C12 C 0.19746(15) 0.0425(2) 0.87832(12) 0.0339(5) Uani 1 1 d . . .
C13 C 0.18554(18) -0.0700(3) 0.90633(14) 0.0422(6) Uani 1 1 d . . .
H13 H 0.1329 -0.0910 0.9024 0.051 Uiso 1 1 calc R . .
C14 C 0.2495(2) -0.1522(3) 0.93994(17) 0.0545(8) Uani 1 1 d . . .
H14 H 0.2403 -0.2301 0.9579 0.065 Uiso 1 1 calc R . .
C15 C 0.3267(2) -0.1214(4) 0.94749(18) 0.0609(9) Uani 1 1 d . . .
H15 H 0.3707 -0.1779 0.9708 0.073 Uiso 1 1 calc R . .
C16 C 0.33955(18) -0.0083(4) 0.92093(17) 0.0547(8) Uani 1 1 d . . .
H16 H 0.3926 0.0130 0.9260 0.066 Uiso 1 1 calc R . .
C17 C 0.27510(16) 0.0747(3) 0.88668(14) 0.0423(6) Uani 1 1 d . . .
H17 H 0.2842 0.1530 0.8691 0.051 Uiso 1 1 calc R . .
C18 C 0.61485(12) 0.9868(2) 0.75470(12) 0.0288(5) Uani 1 1 d . . .
C19 C 0.62533(14) 0.8630(2) 0.74381(13) 0.0313(5) Uani 1 1 d . . .
C20 C 0.68769(16) 0.8161(3) 0.72718(14) 0.0371(6) Uani 1 1 d . . .
C21 C 0.74427(14) 0.8961(3) 0.72080(14) 0.0374(6) Uani 1 1 d . . .
C22 C 0.73629(14) 1.0197(3) 0.73069(14) 0.0396(6) Uani 1 1 d . . .
C23 C 0.67317(13) 1.0611(3) 0.74842(13) 0.0326(5) Uani 1 1 d . . .
C24 C 0.56102(13) 0.9778(2) 0.86928(12) 0.0284(5) Uani 1 1 d . . .
C25 C 0.61966(15) 1.0314(3) 0.93862(14) 0.0380(6) Uani 1 1 d . . .
C26 C 0.6384(2) 0.9924(3) 1.01528(15) 0.0525(8) Uani 1 1 d . . .
C27 C 0.5990(2) 0.8906(4) 1.02651(15) 0.0551(9) Uani 1 1 d . . .
C28 C 0.54105(18) 0.8312(3) 0.95966(17) 0.0450(7) Uani 1 1 d . . .
C29 C 0.52329(14) 0.8764(3) 0.88343(14) 0.0335(5) Uani 1 1 d . . .
C30 C 0.44863(12) 1.0142(2) 0.71546(12) 0.0254(4) Uani 1 1 d . . .
C31 C 0.38690(12) 1.0609(2) 0.73308(12) 0.0266(4) Uani 1 1 d . . .
C32 C 0.30410(13) 1.0474(2) 0.68433(14) 0.0302(5) Uani 1 1 d . . .
C33 C 0.28001(12) 0.9817(2) 0.61358(13) 0.0311(5) Uani 1 1 d . . .
C34 C 0.33810(13) 0.9375(3) 0.59121(13) 0.0317(5) Uani 1 1 d . . .
C35 C 0.42056(13) 0.9567(2) 0.64169(12) 0.0284(4) Uani 1 1 d . . .
C36 C 0.46959(17) 0.9750(3) 0.30635(15) 0.0512(7) Uani 1 1 d . . .
H36 H 0.4311 1.0455 0.2969 0.061 Uiso 1 1 calc R . .
C37 C 0.49804(15) 0.9372(3) 0.39566(14) 0.0420(6) Uani 1 1 d . . .
C38 C 0.4995(2) 1.0588(3) 0.43679(19) 0.0605(8) Uani 1 1 d . . .
H38A H 0.5070 1.0465 0.4930 0.073 Uiso 1 1 calc R . .
H38B H 0.4486 1.1063 0.4069 0.073 Uiso 1 1 calc R . .
C39 C 0.5755(3) 1.1234(3) 0.4338(2) 0.0723(10) Uani 1 1 d . . .
H39A H 0.5593 1.2008 0.4025 0.087 Uiso 1 1 calc R . .
H39B H 0.6175 1.1420 0.4888 0.087 Uiso 1 1 calc R . .
C40 C 0.60741(16) 1.0301(3) 0.39214(17) 0.0498(7) Uani 1 1 d . . .
H40 H 0.6658 1.0428 0.4022 0.060 Uiso 1 1 calc R . .
C41 C 0.54715(16) 1.0286(3) 0.30272(17) 0.0508(7) Uani 1 1 d . . .
H41A H 0.5669 0.9754 0.2710 0.061 Uiso 1 1 calc R . .
H41B H 0.5372 1.1124 0.2795 0.061 Uiso 1 1 calc R . .
C42 C 0.4477(2) 0.8380(5) 0.4131(2) 0.0802(14) Uani 1 1 d . . .
H42A H 0.4634 0.8345 0.4712 0.120 Uiso 1 1 calc R . .
H42B H 0.4582 0.7582 0.3946 0.120 Uiso 1 1 calc R . .
H42C H 0.3893 0.8577 0.3846 0.120 Uiso 1 1 calc R . .
C43 C 0.59104(15) 0.9070(3) 0.42457(15) 0.0415(5) Uani 1 1 d . . .
C44 C 0.63746(18) 0.8929(3) 0.51612(17) 0.0553(7) Uani 1 1 d . . .
H44A H 0.6170 0.8205 0.5336 0.083 Uiso 1 1 calc R . .
H44B H 0.6290 0.9662 0.5426 0.083 Uiso 1 1 calc R . .
H44C H 0.6961 0.8829 0.5308 0.083 Uiso 1 1 calc R . .
C45 C 0.6101(3) 0.7963(4) 0.3856(2) 0.0806(13) Uani 1 1 d . . .
H45A H 0.5821 0.8044 0.3269 0.121 Uiso 1 1 calc R . .
H45B H 0.5913 0.7217 0.4023 0.121 Uiso 1 1 calc R . .
H45C H 0.6694 0.7913 0.4025 0.121 Uiso 1 1 calc R . .
C46 C 0.3921(2) 0.9151(4) 0.16068(17) 0.0729(11) Uani 1 1 d . . .
H46A H 0.3754 0.8386 0.1285 0.088 Uiso 1 1 calc R . .
H46B H 0.4374 0.9517 0.1512 0.088 Uiso 1 1 calc R . .
C47 C 0.3210(2) 1.0026(3) 0.12950(16) 0.0537(8) Uani 1 1 d . . .
C48 C 0.3320(2) 1.1195(3) 0.10548(18) 0.0550(8) Uani 1 1 d . . .
H48 H 0.3841 1.1427 0.1090 0.066 Uiso 1 1 calc R . .
C49 C 0.2685(3) 1.2020(3) 0.0767(2) 0.0675(10) Uani 1 1 d . . .
H49 H 0.2768 1.2822 0.0612 0.081 Uiso 1 1 calc R . .
C50 C 0.1931(3) 1.1676(4) 0.0706(2) 0.0751(11) Uani 1 1 d . . .
H50 H 0.1491 1.2246 0.0507 0.090 Uiso 1 1 calc R . .
C51 C 0.1800(3) 1.0504(4) 0.0931(3) 0.0759(11) Uani 1 1 d . . .
H51 H 0.1273 1.0276 0.0883 0.091 Uiso 1 1 calc R . .
C52 C 0.2434(3) 0.9683(4) 0.12208(19) 0.0647(10) Uani 1 1 d . . .
H52 H 0.2348 0.8880 0.1372 0.078 Uiso 1 1 calc R . .
C53 C 0.93959(13) 0.0740(2) 0.12594(12) 0.0292(5) Uani 1 1 d . . .
C54 C 0.97717(15) 0.1758(3) 0.11089(14) 0.0369(5) Uani 1 1 d . . .
C55 C 0.95874(19) 0.2181(3) 0.03332(18) 0.0490(7) Uani 1 1 d . . .
C56 C 0.9012(2) 0.1585(4) -0.03223(16) 0.0567(9) Uani 1 1 d . . .
C57 C 0.8627(2) 0.0589(3) -0.02114(14) 0.0527(8) Uani 1 1 d . . .
C58 C 0.88115(16) 0.0184(3) 0.05709(14) 0.0381(6) Uani 1 1 d . . .
C59 C 0.88615(13) 0.0680(2) 0.23998(12) 0.0261(4) Uani 1 1 d . . .
C60 C 0.82981(13) -0.0073(2) 0.25171(13) 0.0280(4) Uani 1 1 d . . .
C61 C 0.76741(14) 0.0357(3) 0.27016(13) 0.0329(5) Uani 1 1 d . . .
C62 C 0.75871(15) 0.1598(3) 0.27772(14) 0.0368(6) Uani 1 1 d . . .
C63 C 0.81231(16) 0.2386(2) 0.26628(14) 0.0339(5) Uani 1 1 d . . .
C64 C 0.87285(15) 0.1916(2) 0.24759(13) 0.0311(5) Uani 1 1 d . . .
C65 C 1.05109(13) 0.0385(2) 0.28004(12) 0.0259(4) Uani 1 1 d . . .
C66 C 1.07997(14) 0.1054(2) 0.35185(13) 0.0293(5) Uani 1 1 d . . .
C67 C 1.16207(15) 0.1219(3) 0.40186(14) 0.0330(5) Uani 1 1 d . . .
C68 C 1.22086(13) 0.0682(3) 0.38311(15) 0.0357(5) Uani 1 1 d . . .
C69 C 1.19599(15) -0.0014(3) 0.31478(15) 0.0354(5) Uani 1 1 d . . .
C70 C 1.11331(14) -0.0148(2) 0.26493(13) 0.0310(5) Uani 1 1 d . . .
B1 B 0.54357(14) 1.0365(3) 0.78077(14) 0.0262(5) Uani 1 1 d . . .
B2 B 0.95645(15) 0.0165(3) 0.21433(14) 0.0270(5) Uani 1 1 d . . .
H100 H 0.5454(16) 1.136(3) 0.7869(16) 0.033(7) Uiso 1 1 d . . .
H101 H 0.9454(13) -0.091(2) 0.2050(13) 0.015(5) Uiso 1 1 d . . .

loop_
_atom_site_aniso_label
_atom_site_aniso_U_11
_atom_site_aniso_U_22
_atom_site_aniso_U_33
_atom_site_aniso_U_23
_atom_site_aniso_U_13
_atom_site_aniso_U_12
F1 0.0435(8) 0.0392(9) 0.0476(8) -0.0108(7) 0.0248(7) -0.0112(7)
F2 0.0546(9) 0.0496(11) 0.0600(10) -0.0110(8) 0.0336(9) 0.0066(8)
F3 0.0366(8) 0.0802(14) 0.0573(10) -0.0086(9) 0.0307(8) 0.0070(8)
F4 0.0387(8) 0.0738(14) 0.0732(11) -0.0102(10) 0.0387(8) -0.0180(8)
F5 0.0345(7) 0.0432(10) 0.0553(9) -0.0028(7) 0.0250(7) -0.0077(6)
F6 0.0486(8) 0.0525(11) 0.0368(8) -0.0125(7) 0.0007(7) -0.0166(8)
F7 0.1034(16) 0.0846(16) 0.0274(8) -0.0127(9) -0.0056(10) 0.0089(14)
F8 0.131(2) 0.0876(17) 0.0386(9) 0.0269(10) 0.0375(12) 0.0445(15)
F9 0.0719(12) 0.0676(13) 0.0753(12) 0.0349(10) 0.0476(11) 0.0155(10)
F10 0.0360(7) 0.0471(10) 0.0491(8) 0.0056(7) 0.0155(7) -0.0125(7)
F11 0.0308(6) 0.0461(9) 0.0312(6) -0.0084(6) 0.0142(5) 0.0004(6)
F12 0.0250(6) 0.0523(10) 0.0476(8) -0.0014(7) 0.0181(6) 0.0031(6)
F13 0.0216(6) 0.0505(10) 0.0477(8) -0.0019(7) 0.0034(6) -0.0052(6)
F14 0.0394(7) 0.0530(10) 0.0313(6) -0.0135(7) 0.0044(6) -0.0061(7)
F15 0.0332(7) 0.0560(10) 0.0314(6) -0.0133(6) 0.0160(6) -0.0033(6)
F16 0.0499(9) 0.0460(10) 0.0465(9) 0.0068(7) 0.0153(7) -0.0148(8)
F17 0.0866(14) 0.0615(13) 0.0768(13) 0.0358(11) 0.0436(12) 0.0029(11)
F18 0.1249(19) 0.1003(19) 0.0363(9) 0.0299(10) 0.0344(11) 0.0205(16)
F19 0.0943(15) 0.0942(17) 0.0255(8) -0.0082(9) -0.0032(9) -0.0029(14)
F20 0.0549(10) 0.0571(12) 0.0407(8) -0.0097(8) 0.0080(8) -0.0173(9)
F21 0.0414(8) 0.0321(8) 0.0553(9) -0.0036(7) 0.0276(7) -0.0056(6)
F22 0.0421(8) 0.0556(11) 0.0660(10) -0.0009(9) 0.0359(8) -0.0055(8)
F23 0.0499(9) 0.0647(13) 0.0626(11) 0.0034(9) 0.0376(9) 0.0175(9)
F24 0.0666(10) 0.0331(9) 0.0584(9) -0.0004(7) 0.0374(9) 0.0121(8)
F25 0.0476(8) 0.0321(8) 0.0456(8) -0.0001(6) 0.0279(7) -0.0032(6)
F26 0.0358(7) 0.0568(10) 0.0343(7) -0.0159(7) 0.0165(6) 0.0001(7)
F27 0.0431(8) 0.0527(10) 0.0364(7) -0.0144(7) 0.0094(7) -0.0085(7)
F28 0.0268(6) 0.0636(12) 0.0491(9) 0.0056(8) 0.0069(6) -0.0074(7)
F29 0.0400(8) 0.0644(12) 0.0618(11) -0.0014(9) 0.0265(8) 0.0156(8)
F30 0.0444(8) 0.0514(10) 0.0405(7) -0.0128(7) 0.0211(7) 0.0071(7)
N1 0.0265(7) 0.0463(12) 0.0273(8) 0.0050(8) 0.0126(6) 0.0076(8)
N2 0.0732(18) 0.072(2) 0.0428(13) 0.0132(13) 0.0057(13) -0.0233(15)
C1 0.0276(9) 0.0443(13) 0.0272(9) -0.0023(9) 0.0094(8) 0.0045(9)
C2 0.0313(9) 0.0352(12) 0.0303(9) 0.0018(9) 0.0106(8) -0.0025(9)
C3 0.085(2) 0.0473(18) 0.0544(17) 0.0038(14) 0.0147(16) 0.0348(17)
C4 0.0475(16) 0.106(3) 0.067(2) -0.007(2) 0.0223(16) 0.0316(19)
C5 0.0321(11) 0.091(3) 0.0420(13) -0.0064(15) 0.0151(10) -0.0207(14)
C6 0.0320(11) 0.104(3) 0.0340(11) -0.0093(14) 0.0172(10) -0.0200(14)
C7 0.0480(15) 0.094(3) 0.0324(12) 0.0072(14) 0.0179(12) -0.0131(16)
C8 0.0437(11) 0.0280(11) 0.0294(9) -0.0019(8) 0.0116(9) -0.0013(9)
C9 0.0625(17) 0.073(2) 0.0303(11) -0.0038(13) 0.0087(12) -0.0111(16)
C10 0.137(4) 0.0350(17) 0.0547(19) -0.0034(14) 0.026(2) 0.012(2)
C11 0.0394(11) 0.0469(15) 0.0280(10) 0.0055(10) 0.0091(9) 0.0007(11)
C12 0.0401(11) 0.0386(14) 0.0201(8) 0.0005(8) 0.0101(8) -0.0006(10)
C13 0.0523(14) 0.0491(17) 0.0265(10) 0.0015(10) 0.0179(10) -0.0024(12)
C14 0.077(2) 0.0466(18) 0.0424(14) 0.0134(12) 0.0284(14) 0.0122(15)
C15 0.0659(19) 0.075(2) 0.0469(15) 0.0212(16) 0.0289(15) 0.0323(18)
C16 0.0424(13) 0.085(3) 0.0404(13) -0.0004(14) 0.0215(12) 0.0101(14)
C17 0.0465(13) 0.0514(17) 0.0297(10) 0.0011(11) 0.0171(10) -0.0052(12)
C18 0.0197(8) 0.0443(14) 0.0235(9) -0.0048(9) 0.0103(7) -0.0038(8)
C19 0.0273(10) 0.0426(15) 0.0264(9) -0.0064(9) 0.0138(8) -0.0068(9)
C20 0.0379(12) 0.0447(16) 0.0297(10) -0.0087(10) 0.0156(10) 0.0048(11)
C21 0.0270(10) 0.0598(19) 0.0284(10) -0.0034(11) 0.0148(9) 0.0028(11)
C22 0.0258(10) 0.064(2) 0.0316(11) -0.0060(11) 0.0147(9) -0.0109(11)
C23 0.0244(9) 0.0468(16) 0.0258(9) -0.0040(9) 0.0099(8) -0.0051(10)
C24 0.0263(9) 0.0360(13) 0.0241(9) -0.0029(8) 0.0120(8) 0.0022(9)
C25 0.0359(11) 0.0448(16) 0.0269(10) -0.0045(10) 0.0074(9) 0.0023(11)
C26 0.0627(18) 0.055(2) 0.0268(11) -0.0043(11) 0.0071(12) 0.0141(15)
C27 0.0684(19) 0.068(2) 0.0295(11) 0.0165(13) 0.0211(13) 0.0325(18)
C28 0.0517(15) 0.0486(18) 0.0458(14) 0.0155(12) 0.0317(13) 0.0171(13)
C29 0.0318(10) 0.0388(14) 0.0329(10) 0.0035(10) 0.0167(9) 0.0050(10)
C30 0.0209(8) 0.0313(12) 0.0239(8) -0.0006(8) 0.0095(7) -0.0028(8)
C31 0.0231(8) 0.0328(12) 0.0255(9) -0.0005(8) 0.0120(7) -0.0034(8)
C32 0.0216(8) 0.0348(13) 0.0337(10) 0.0010(9) 0.0115(8) -0.0030(9)
C33 0.0230(9) 0.0332(13) 0.0302(10) 0.0016(9) 0.0048(8) -0.0074(9)
C34 0.0270(9) 0.0372(14) 0.0236(9) -0.0045(8) 0.0038(8) -0.0052(9)
C35 0.0240(9) 0.0354(13) 0.0261(9) -0.0019(8) 0.0108(7) -0.0052(8)
C36 0.0440(13) 0.071(2) 0.0358(12) 0.0052(12) 0.0139(11) -0.0121(13)
C37 0.0408(12) 0.0544(17) 0.0315(10) 0.0029(11) 0.0161(9) -0.0018(11)
C38 0.079(2) 0.0552(19) 0.0486(15) 0.0053(14) 0.0278(15) 0.0214(16)
C39 0.093(3) 0.0388(17) 0.076(2) -0.0006(16) 0.028(2) 0.0062(17)
C40 0.0339(11) 0.063(2) 0.0494(14) 0.0066(13) 0.0150(11) -0.0003(12)
C41 0.0427(13) 0.067(2) 0.0485(14) 0.0168(14) 0.0250(12) 0.0014(13)
C42 0.074(2) 0.110(3) 0.0449(16) 0.0138(18) 0.0140(16) -0.046(2)
C43 0.0430(12) 0.0394(14) 0.0389(12) -0.0023(10) 0.0144(10) 0.0082(10)
C44 0.0540(15) 0.0539(18) 0.0442(14) 0.0062(13) 0.0077(12) 0.0117(13)
C45 0.110(3) 0.073(3) 0.0562(19) 0.0005(18) 0.034(2) 0.044(2)
C46 0.091(2) 0.066(2) 0.0329(13) 0.0161(14) -0.0014(15) -0.019(2)
C47 0.096(2) 0.0360(16) 0.0312(12) -0.0053(10) 0.0294(14) -0.0182(15)
C48 0.088(2) 0.0412(17) 0.0479(15) -0.0010(13) 0.0406(16) -0.0130(16)
C49 0.108(3) 0.0407(19) 0.083(2) 0.0074(17) 0.068(2) 0.0043(19)
C50 0.112(3) 0.059(2) 0.078(2) 0.0074(19) 0.063(2) 0.024(2)
C51 0.103(3) 0.073(3) 0.078(2) 0.002(2) 0.065(2) -0.010(2)
C52 0.103(3) 0.049(2) 0.0434(15) -0.0033(14) 0.0328(18) -0.018(2)
C53 0.0301(10) 0.0336(13) 0.0251(9) 0.0017(8) 0.0129(8) 0.0032(9)
C54 0.0354(11) 0.0428(15) 0.0347(11) 0.0067(11) 0.0171(10) 0.0035(11)
C55 0.0577(17) 0.0476(19) 0.0499(15) 0.0236(13) 0.0307(14) 0.0116(14)
C56 0.075(2) 0.067(2) 0.0279(12) 0.0145(13) 0.0217(13) 0.0230(18)
C57 0.0636(18) 0.063(2) 0.0218(10) 0.0017(12) 0.0089(11) 0.0147(16)
C58 0.0417(13) 0.0413(16) 0.0260(10) 0.0003(10) 0.0095(9) 0.0073(11)
C59 0.0282(9) 0.0281(11) 0.0210(8) 0.0011(7) 0.0097(7) -0.0003(8)
C60 0.0279(10) 0.0286(12) 0.0271(9) 0.0007(8) 0.0113(8) 0.0010(9)
C61 0.0276(10) 0.0419(15) 0.0311(10) 0.0014(10) 0.0142(9) -0.0005(10)
C62 0.0341(11) 0.0476(16) 0.0318(11) -0.0014(10) 0.0172(9) 0.0109(11)
C63 0.0392(12) 0.0338(14) 0.0308(10) 0.0027(9) 0.0170(10) 0.0049(10)
C64 0.0350(11) 0.0305(13) 0.0279(9) 0.0021(9) 0.0137(9) 0.0027(9)
C65 0.0299(10) 0.0233(11) 0.0256(9) 0.0016(8) 0.0131(8) -0.0009(8)
C66 0.0317(10) 0.0300(13) 0.0275(9) 0.0004(8) 0.0138(8) 0.0025(9)
C67 0.0373(11) 0.0305(12) 0.0302(10) 0.0003(9) 0.0135(9) -0.0068(10)
C68 0.0265(10) 0.0396(15) 0.0384(11) 0.0090(10) 0.0113(9) 0.0008(10)
C69 0.0319(11) 0.0374(14) 0.0413(12) 0.0075(10) 0.0199(10) 0.0099(10)
C70 0.0345(11) 0.0292(13) 0.0301(10) 0.0004(9) 0.0144(9) 0.0038(9)
B1 0.0217(9) 0.0338(14) 0.0253(9) -0.0050(9) 0.0122(8) -0.0071(9)
B2 0.0298(11) 0.0285(14) 0.0243(9) -0.0006(9) 0.0133(9) 0.0008(10)

loop_
_atom_type_symbol
_atom_type_description
_atom_type_scat_dispersion_real
_atom_type_scat_dispersion_imag
_atom_type_scat_source
C C 0.0033 0.0016 'International Tables Vol C Tables 4.2.6.8 and 6.1.1.4'
H H 0.0000 0.0000 'International Tables Vol C Tables 4.2.6.8 and 6.1.1.4'
B B 0.0013 0.0007 'International Tables Vol C Tables 4.2.6.8 and 6.1.1.4'
N N 0.0061 0.0033 'International Tables Vol C Tables 4.2.6.8 and 6.1.1.4'
F F 0.0171 0.0103 'International Tables Vol C Tables 4.2.6.8 and 6.1.1.4'

loop_
_geom_angle_atom_site_label_1
_geom_angle_atom_site_label_2
_geom_angle_atom_site_label_3
_geom_angle
_geom_angle_site_symmetry_1
_geom_angle_site_symmetry_3
_geom_angle_publ_flag
C1 N1 C11 111.95(17) . . ?
C1 N1 H1A 109.2 . . ?
C11 N1 H1A 109.2 . . ?
C1 N1 H1B 109.2 . . ?
C11 N1 H1B 109.2 . . ?
H1A N1 H1B 107.9 . . ?
C36 N2 C46 117.5(3) . . ?
C36 N2 H2A 107.9 . . ?
C46 N2 H2A 107.9 . . ?
C36 N2 H2B 107.9 . . ?
C46 N2 H2B 107.9 . . ?
H2A N2 H2B 107.2 . . ?
N1 C1 C2 115.24(18) . . ?
N1 C1 C6 110.8(2) . . ?
C2 C1 C6 105.02(18) . . ?
N1 C1 H1 108.5 . . ?
C2 C1 H1 108.5 . . ?
C6 C1 H1 108.5 . . ?
C7 C2 C1 115.75(19) . . ?
C7 C2 C8 117.7(2) . . ?
C1 C2 C8 103.85(19) . . ?
C7 C2 C3 113.6(3) . . ?
C1 C2 C3 102.8(2) . . ?
C8 C2 C3 101.0(2) . . ?
C4 C3 C2 103.9(3) . . ?
C4 C3 H3A 111.0 . . ?
C2 C3 H3A 111.0 . . ?
C4 C3 H3B 111.0 . . ?
C2 C3 H3B 111.0 . . ?
H3A C3 H3B 109.0 . . ?
C3 C4 C5 103.8(2) . . ?
C3 C4 H4A 111.0 . . ?
C5 C4 H4A 111.0 . . ?
C3 C4 H4B 111.0 . . ?
C5 C4 H4B 111.0 . . ?
H4A C4 H4B 109.0 . . ?
C4 C5 C6 108.9(3) . . ?
C4 C5 C8 101.2(2) . . ?
C6 C5 C8 102.4(2) . . ?
C4 C5 H5 114.3 . . ?
C6 C5 H5 114.3 . . ?
C8 C5 H5 114.3 . . ?
C5 C6 C1 101.5(2) . . ?
C5 C6 H6A 111.5 . . ?
C1 C6 H6A 111.5 . . ?
C5 C6 H6B 111.5 . . ?
C1 C6 H6B 111.5 . . ?
H6A C6 H6B 109.3 . . ?
C2 C7 H7A 109.5 . . ?
C2 C7 H7B 109.5 . . ?
H7A C7 H7B 109.5 . . ?
C2 C7 H7C 109.5 . . ?
H7A C7 H7C 109.5 . . ?
H7B C7 H7C 109.5 . . ?
C10 C8 C2 114.6(2) . . ?
C10 C8 C9 107.2(2) . . ?
C2 C8 C9 113.5(2) . . ?
C10 C8 C5 114.9(3) . . ?
C2 C8 C5 92.98(19) . . ?
C9 C8 C5 113.4(2) . . ?
C8 C9 H9A 109.5 . . ?
C8 C9 H9B 109.5 . . ?
H9A C9 H9B 109.5 . . ?
C8 C9 H9C 109.5 . . ?
H9A C9 H9C 109.5 . . ?
H9B C9 H9C 109.5 . . ?
C8 C10 H10A 109.5 . . ?
C8 C10 H10B 109.5 . . ?
H10A C10 H10B 109.5 . . ?
C8 C10 H10C 109.5 . . ?
H10A C10 H10C 109.5 . . ?
H10B C10 H10C 109.5 . . ?
C12 C11 N1 107.4(2) . . ?
C12 C11 H11A 110.2 . . ?
N1 C11 H11A 110.2 . . ?
C12 C11 H11B 110.2 . . ?
N1 C11 H11B 110.2 . . ?
H11A C11 H11B 108.5 . . ?
C13 C12 C17 119.6(3) . . ?
C13 C12 C11 120.4(2) . . ?
C17 C12 C11 120.0(3) . . ?
C14 C13 C12 120.5(3) . . ?
C14 C13 H13 119.7 . . ?
C12 C13 H13 119.7 . . ?
C13 C14 C15 120.2(3) . . ?
C13 C14 H14 119.9 . . ?
C15 C14 H14 119.9 . . ?
C16 C15 C14 119.7(3) . . ?
C16 C15 H15 120.2 . . ?
C14 C15 H15 120.2 . . ?
C15 C16 C17 120.3(3) . . ?
C15 C16 H16 119.9 . . ?
C17 C16 H16 119.9 . . ?
C12 C17 C16 119.7(3) . . ?
C12 C17 H17 120.2 . . ?
C16 C17 H17 120.2 . . ?
C23 C18 C19 113.8(2) . . ?
C23 C18 B1 123.7(2) . . ?
C19 C18 B1 122.3(2) . . ?
F1 C19 C20 115.8(2) . . ?
F1 C19 C18 119.8(2) . . ?
C20 C19 C18 124.4(2) . . ?
F2 C20 C19 120.9(3) . . ?
F2 C20 C21 120.0(2) . . ?
C19 C20 C21 119.0(3) . . ?
F3 C21 C22 120.9(3) . . ?
F3 C21 C20 120.3(3) . . ?
C22 C21 C20 118.8(2) . . ?
F4 C22 C21 120.2(2) . . ?
F4 C22 C23 120.3(3) . . ?
C21 C22 C23 119.5(3) . . ?
F5 C23 C18 121.0(2) . . ?
F5 C23 C22 114.5(2) . . ?
C18 C23 C22 124.4(3) . . ?
C29 C24 C25 114.1(2) . . ?
C29 C24 B1 126.53(19) . . ?
C25 C24 B1 119.4(2) . . ?
F6 C25 C26 115.8(2) . . ?
F6 C25 C24 119.5(2) . . ?
C26 C25 C24 124.7(3) . . ?
F7 C26 C25 121.2(3) . . ?
F7 C26 C27 119.7(3) . . ?
C25 C26 C27 119.1(3) . . ?
F8 C27 C26 120.8(3) . . ?
F8 C27 C28 120.1(4) . . ?
C26 C27 C28 119.1(2) . . ?
F9 C28 C29 121.3(3) . . ?
F9 C28 C27 119.4(3) . . ?
C29 C28 C27 119.3(3) . . ?
F10 C29 C24 121.2(2) . . ?
F10 C29 C28 115.1(3) . . ?
C24 C29 C28 123.7(2) . . ?
C35 C30 C31 113.73(18) . . ?
C35 C30 B1 128.15(19) . . ?
C31 C30 B1 118.09(18) . . ?
F11 C31 C32 116.1(2) . . ?
F11 C31 C30 119.45(17) . . ?
C32 C31 C30 124.5(2) . . ?
F12 C32 C33 120.35(19) . . ?
F12 C32 C31 120.8(2) . . ?
C33 C32 C31 118.8(2) . . ?
F13 C33 C34 120.6(2) . . ?
F13 C33 C32 119.9(2) . . ?
C34 C33 C32 119.45(19) . . ?
F14 C34 C33 119.83(18) . . ?
F14 C34 C35 121.0(2) . . ?
C33 C34 C35 119.1(2) . . ?
F15 C35 C30 120.89(18) . . ?
F15 C35 C34 114.93(19) . . ?
C30 C35 C34 124.2(2) . . ?
N2 C36 C41 117.8(3) . . ?
N2 C36 C37 115.2(3) . . ?
C41 C36 C37 104.4(2) . . ?
N2 C36 H36 106.2 . . ?
C41 C36 H36 106.2 . . ?
C37 C36 H36 106.2 . . ?
C38 C37 C42 113.4(3) . . ?
C38 C37 C36 102.8(2) . . ?
C42 C37 C36 116.8(2) . . ?
C38 C37 C43 103.1(2) . . ?
C42 C37 C43 115.3(3) . . ?
C36 C37 C43 103.7(2) . . ?
C37 C38 C39 101.7(3) . . ?
C37 C38 H38A 111.4 . . ?
C39 C38 H38A 111.4 . . ?
C37 C38 H38B 111.4 . . ?
C39 C38 H38B 111.4 . . ?
H38A C38 H38B 109.3 . . ?
C40 C39 C38 104.1(3) . . ?
C40 C39 H39A 110.9 . . ?
C38 C39 H39A 110.9 . . ?
C40 C39 H39B 110.9 . . ?
C38 C39 H39B 110.9 . . ?
H39A C39 H39B 109.0 . . ?
C39 C40 C41 107.2(3) . . ?
C39 C40 C43 102.1(2) . . ?
C41 C40 C43 103.8(2) . . ?
C39 C40 H40 114.2 . . ?
C41 C40 H40 114.2 . . ?
C43 C40 H40 114.2 . . ?
C40 C41 C36 101.5(2) . . ?
C40 C41 H41A 111.5 . . ?
C36 C41 H41A 111.5 . . ?
C40 C41 H41B 111.5 . . ?
C36 C41 H41B 111.5 . . ?
H41A C41 H41B 109.3 . . ?
C37 C42 H42A 109.5 . . ?
C37 C42 H42B 109.5 . . ?
H42A C42 H42B 109.5 . . ?
C37 C42 H42C 109.5 . . ?
H42A C42 H42C 109.5 . . ?
H42B C42 H42C 109.5 . . ?
C45 C43 C44 108.0(2) . . ?
C45 C43 C40 112.9(3) . . ?
C44 C43 C40 113.9(2) . . ?
C45 C43 C37 115.8(3) . . ?
C44 C43 C37 113.4(2) . . ?
C40 C43 C37 92.4(2) . . ?
C43 C44 H44A 109.5 . . ?
C43 C44 H44B 109.5 . . ?
H44A C44 H44B 109.5 . . ?
C43 C44 H44C 109.5 . . ?
H44A C44 H44C 109.5 . . ?
H44B C44 H44C 109.5 . . ?
C43 C45 H45A 109.5 . . ?
C43 C45 H45B 109.5 . . ?
H45A C45 H45B 109.5 . . ?
C43 C45 H45C 109.5 . . ?
H45A C45 H45C 109.5 . . ?
H45B C45 H45C 109.5 . . ?
N2 C46 C47 116.1(3) . . ?
N2 C46 H46A 108.3 . . ?
C47 C46 H46A 108.3 . . ?
N2 C46 H46B 108.3 . . ?
C47 C46 H46B 108.3 . . ?
H46A C46 H46B 107.4 . . ?
C48 C47 C52 119.1(4) . . ?
C48 C47 C46 119.2(3) . . ?
C52 C47 C46 121.7(3) . . ?
C49 C48 C47 120.9(4) . . ?
C49 C48 H48 119.6 . . ?
C47 C48 H48 119.6 . . ?
C50 C49 C48 119.4(3) . . ?
C50 C49 H49 120.3 . . ?
C48 C49 H49 120.3 . . ?
C49 C50 C51 121.0(4) . . ?
C49 C50 H50 119.5 . . ?
C51 C50 H50 119.5 . . ?
C52 C51 C50 119.6(4) . . ?
C52 C51 H51 120.2 . . ?
C50 C51 H51 120.2 . . ?
C51 C52 C47 120.0(3) . . ?
C51 C52 H52 120.0 . . ?
C47 C52 H52 120.0 . . ?
C54 C53 C58 114.4(2) . . ?
C54 C53 B2 127.0(2) . . ?
C58 C53 B2 118.7(2) . . ?
F16 C54 C53 120.6(2) . . ?
F16 C54 C55 116.5(3) . . ?
C53 C54 C55 122.9(3) . . ?
F17 C55 C56 120.8(3) . . ?
F17 C55 C54 119.2(3) . . ?
C56 C55 C54 120.0(3) . . ?
F18 C56 C57 120.5(3) . . ?
F18 C56 C55 119.9(3) . . ?
C57 C56 C55 119.6(2) . . ?
C56 C57 F19 121.2(3) . . ?
C56 C57 C58 119.7(3) . . ?
F19 C57 C58 119.1(3) . . ?
F20 C58 C53 120.3(2) . . ?
F20 C58 C57 116.3(2) . . ?
C53 C58 C57 123.4(3) . . ?
C64 C59 C60 112.8(2) . . ?
C64 C59 B2 123.6(2) . . ?
C60 C59 B2 123.5(2) . . ?
F21 C60 C61 115.3(2) . . ?
F21 C60 C59 120.5(2) . . ?
C61 C60 C59 124.2(2) . . ?
F22 C61 C62 120.3(2) . . ?
F22 C61 C60 120.0(2) . . ?
C62 C61 C60 119.7(2) . . ?
F23 C62 C61 120.6(3) . . ?
F23 C62 C63 120.7(3) . . ?
C61 C62 C63 118.7(2) . . ?
F24 C63 C62 119.3(2) . . ?
F24 C63 C64 121.2(2) . . ?
C62 C63 C64 119.4(2) . . ?
F25 C64 C63 116.3(2) . . ?
F25 C64 C59 118.5(2) . . ?
C63 C64 C59 125.2(2) . . ?
C70 C65 C66 113.41(19) . . ?
C70 C65 B2 118.03(19) . . ?
C66 C65 B2 128.6(2) . . ?
F26 C66 C67 115.8(2) . . ?
F26 C66 C65 120.38(19) . . ?
C67 C66 C65 123.8(2) . . ?
F27 C67 C68 120.0(2) . . ?
F27 C67 C66 119.9(2) . . ?
C68 C67 C66 120.1(2) . . ?
F28 C68 C69 121.5(2) . . ?
F28 C68 C67 119.9(2) . . ?
C69 C68 C67 118.6(2) . . ?
F29 C69 C68 119.0(2) . . ?
F29 C69 C70 120.9(2) . . ?
C68 C69 C70 120.2(2) . . ?
F30 C70 C69 116.4(2) . . ?
F30 C70 C65 119.7(2) . . ?
C69 C70 C65 123.9(2) . . ?
C30 B1 C18 116.31(17) . . ?
C30 B1 C24 111.34(17) . . ?
C18 B1 C24 108.42(19) . . ?
C30 B1 H100 101.5(14) . . ?
C18 B1 H100 111.4(14) . . ?
C24 B1 H100 107.5(14) . . ?
C59 B2 C65 115.74(18) . . ?
C59 B2 C53 108.41(18) . . ?
C65 B2 C53 111.54(18) . . ?
C59 B2 H101 106.1(11) . . ?
C65 B2 H101 108.0(10) . . ?
C53 B2 H101 106.5(11) . . ?

loop_
_geom_bond_atom_site_label_1
_geom_bond_atom_site_label_2
_geom_bond_distance
_geom_bond_site_symmetry_2
_geom_bond_publ_flag
F1 C19 1.338(3) . ?
F2 C20 1.338(3) . ?
F3 C21 1.340(3) . ?
F4 C22 1.344(3) . ?
F5 C23 1.362(3) . ?
F6 C25 1.353(3) . ?
F7 C26 1.346(4) . ?
F8 C27 1.341(3) . ?
F9 C28 1.345(4) . ?
F10 C29 1.354(3) . ?
F11 C31 1.357(2) . ?
F12 C32 1.346(3) . ?
F13 C33 1.345(2) . ?
F14 C34 1.339(3) . ?
F15 C35 1.355(3) . ?
F16 C54 1.342(3) . ?
F17 C55 1.352(4) . ?
F18 C56 1.341(3) . ?
F19 C57 1.353(4) . ?
F20 C58 1.348(3) . ?
F21 C60 1.360(3) . ?
F22 C61 1.349(3) . ?
F23 C62 1.343(3) . ?
F24 C63 1.350(3) . ?
F25 C64 1.362(3) . ?
F26 C66 1.352(3) . ?
F27 C67 1.351(3) . ?
F28 C68 1.343(3) . ?
F29 C69 1.351(3) . ?
F30 C70 1.343(3) . ?
N1 C1 1.513(3) . ?
N1 C11 1.543(3) . ?
N1 H1A 0.9200 . ?
N1 H1B 0.9200 . ?
N2 C36 1.452(4) . ?
N2 C46 1.491(4) . ?
N2 H2A 0.9200 . ?
N2 H2B 0.9200 . ?
C1 C2 1.533(3) . ?
C1 C6 1.537(4) . ?
C1 H1 1.0000 . ?
C2 C7 1.509(4) . ?
C2 C8 1.540(3) . ?
C2 C3 1.544(4) . ?
C3 C4 1.515(6) . ?
C3 H3A 0.9900 . ?
C3 H3B 0.9900 . ?
C4 C5 1.528(6) . ?
C4 H4A 0.9900 . ?
C4 H4B 0.9900 . ?
C5 C6 1.535(4) . ?
C5 C8 1.562(4) . ?
C5 H5 1.0000 . ?
C6 H6A 0.9900 . ?
C6 H6B 0.9900 . ?
C7 H7A 0.9800 . ?
C7 H7B 0.9800 . ?
C7 H7C 0.9800 . ?
C8 C10 1.524(4) . ?
C8 C9 1.541(3) . ?
C9 H9A 0.9800 . ?
C9 H9B 0.9800 . ?
C9 H9C 0.9800 . ?
C10 H10A 0.9800 . ?
C10 H10B 0.9800 . ?
C10 H10C 0.9800 . ?
C11 C12 1.497(4) . ?
C11 H11A 0.9900 . ?
C11 H11B 0.9900 . ?
C12 C13 1.380(4) . ?
C12 C17 1.389(4) . ?
C13 C14 1.380(4) . ?
C13 H13 0.9500 . ?
C14 C15 1.383(5) . ?
C14 H14 0.9500 . ?
C15 C16 1.380(6) . ?
C15 H15 0.9500 . ?
C16 C17 1.393(4) . ?
C16 H16 0.9500 . ?
C17 H17 0.9500 . ?
C18 C23 1.372(3) . ?
C18 C19 1.387(4) . ?
C18 B1 1.645(3) . ?
C19 C20 1.384(3) . ?
C20 C21 1.385(4) . ?
C21 C22 1.374(5) . ?
C22 C23 1.388(3) . ?
C24 C29 1.379(4) . ?
C24 C25 1.389(3) . ?
C24 B1 1.646(3) . ?
C25 C26 1.366(4) . ?
C26 C27 1.379(5) . ?
C27 C28 1.387(5) . ?
C28 C29 1.385(3) . ?
C30 C35 1.377(3) . ?
C30 C31 1.384(3) . ?
C30 B1 1.636(3) . ?
C31 C32 1.384(3) . ?
C32 C33 1.380(3) . ?
C33 C34 1.367(3) . ?
C34 C35 1.393(3) . ?
C36 C41 1.545(4) . ?
C36 C37 1.549(3) . ?
C36 H36 1.0000 . ?
C37 C38 1.519(5) . ?
C37 C42 1.531(5) . ?
C37 C43 1.565(4) . ?
C38 C39 1.565(5) . ?
C38 H38A 0.9900 . ?
C38 H38B 0.9900 . ?
C39 C40 1.526(5) . ?
C39 H39A 0.9900 . ?
C39 H39B 0.9900 . ?
C40 C41 1.533(4) . ?
C40 C43 1.545(4) . ?
C40 H40 1.0000 . ?
C41 H41A 0.9900 . ?
C41 H41B 0.9900 . ?
C42 H42A 0.9800 . ?
C42 H42B 0.9800 . ?
C42 H42C 0.9800 . ?
C43 C45 1.514(4) . ?
C43 C44 1.532(4) . ?
C44 H44A 0.9800 . ?
C44 H44B 0.9800 . ?
C44 H44C 0.9800 . ?
C45 H45A 0.9800 . ?
C45 H45B 0.9800 . ?
C45 H45C 0.9800 . ?
C46 C47 1.503(5) . ?
C46 H46A 0.9900 . ?
C46 H46B 0.9900 . ?
C47 C48 1.389(4) . ?
C47 C52 1.399(5) . ?
C48 C49 1.371(5) . ?
C48 H48 0.9500 . ?
C49 C50 1.370(6) . ?
C49 H49 0.9500 . ?
C50 C51 1.392(6) . ?
C50 H50 0.9500 . ?
C51 C52 1.369(6) . ?
C51 H51 0.9500 . ?
C52 H52 0.9500 . ?
C53 C54 1.388(4) . ?
C53 C58 1.392(3) . ?
C53 B2 1.641(3) . ?
C54 C55 1.395(4) . ?
C55 C56 1.371(5) . ?
C56 C57 1.350(5) . ?
C57 C58 1.399(4) . ?
C59 C64 1.385(4) . ?
C59 C60 1.394(3) . ?
C59 B2 1.631(3) . ?
C60 C61 1.389(3) . ?
C61 C62 1.375(4) . ?
C62 C63 1.375(4) . ?
C63 C64 1.377(3) . ?
C65 C70 1.394(3) . ?
C65 C66 1.397(3) . ?
C65 B2 1.634(3) . ?
C66 C67 1.382(3) . ?
C67 C68 1.379(4) . ?
C68 C69 1.367(4) . ?
C69 C70 1.386(3) . ?
B1 H100 1.09(3) . ?
B2 H101 1.18(2) . ?
